data_4073520
loop_
_publ_author_name
'Wagler, J\"org'
'Hill, Anthony F.'

_publ_section_title
;
 Templated Rearrangement of Silylated Benzoxazolin-2-ones:&#x00A0; A Novel
 Tridentate (ONO)2-Chelating Ligand System
;
_journal_issue 15
_journal_name_full Organometallics
_journal_page_first 3630
_journal_paper_doi 10.1021/om700416b
_journal_volume 26
_journal_year 2007
_chemical_formula_moiety 'C31 H23 N5 O6 Si'
_chemical_formula_sum 'C31 H23 N5 O6 Si'
_chemical_formula_weight 589.63
_chemical_name_systematic
;
 [N-(o-Oxyphenyl)-benzoxazolin-2-on-1-yl-carboxamido](benzoxazolin-2-on-1-yl)
 phenylsilicon N-methylimidazole complex
;
_space_group_IT_number 2
_symmetry_cell_setting triclinic
_symmetry_space_group_name_Hall '-P 1'
_symmetry_space_group_name_H-M 'P -1'
_atom_sites_solution_hydrogens geom
_atom_sites_solution_primary direct
_atom_sites_solution_secondary difmap
_audit_creation_method SHELXL-97
_cell_angle_alpha 65.8480(10)
_cell_angle_beta 80.353(2)
_cell_angle_gamma 74.7440(10)
_cell_formula_units_Z 2
_cell_length_a 9.8488(2)
_cell_length_b 12.2068(4)
_cell_length_c 12.6570(3)
_cell_measurement_reflns_used 55601
_cell_measurement_temperature 100(2)
_cell_measurement_theta_max 33.728
_cell_measurement_theta_min 2.546
_cell_volume 1336.42(6)
_computing_cell_refinement DENZO-SMN
_computing_data_collection 'Nonius Collect'
_computing_data_reduction Scalepack
_computing_molecular_graphics 'ORTEP32 for windows (Farugia)'
_computing_publication_material 'Ciftab (Sheldrick, 1997)'
_computing_structure_refinement 'SHELXL-97 (Sheldrick, 1997)'
_computing_structure_solution 'SHELXS-97 (Sheldrick, 1990)'
_diffrn_ambient_temperature 100(2)
_diffrn_measured_fraction_theta_full 0.999
_diffrn_measured_fraction_theta_max 0.999
_diffrn_measurement_device_type 'Nonius Kappa CCD area detector'
_diffrn_measurement_method 'phi and omega scans'
_diffrn_radiation_monochromator graphite
_diffrn_radiation_source 'fine-focus sealed tube'
_diffrn_radiation_type MoK\a
_diffrn_radiation_wavelength 0.71073
_diffrn_reflns_av_R_equivalents 0.0436
_diffrn_reflns_av_sigmaI/netI 0.0291
_diffrn_reflns_limit_h_max 14
_diffrn_reflns_limit_h_min -14
_diffrn_reflns_limit_k_max 18
_diffrn_reflns_limit_k_min -18
_diffrn_reflns_limit_l_max 18
_diffrn_reflns_limit_l_min -18
_diffrn_reflns_number 46764
_diffrn_reflns_theta_full 32.00
_diffrn_reflns_theta_max 32.00
_diffrn_reflns_theta_min 2.87
_exptl_absorpt_coefficient_mu 0.146
_exptl_absorpt_correction_T_max 0.966
_exptl_absorpt_correction_T_min 0.864
_exptl_absorpt_correction_type multi-scan
_exptl_absorpt_process_details SORTAV
_exptl_crystal_colour colorless
_exptl_crystal_density_diffrn 1.465
_exptl_crystal_density_method 'not measured'
_exptl_crystal_description piece
_exptl_crystal_F_000 612
_exptl_crystal_size_max 0.50
_exptl_crystal_size_mid 0.31
_exptl_crystal_size_min 0.24
_refine_diff_density_max 0.583
_refine_diff_density_min -0.399
_refine_diff_density_rms 0.057
_refine_ls_extinction_method none
_refine_ls_goodness_of_fit_ref 1.025
_refine_ls_hydrogen_treatment constr
_refine_ls_matrix_type full
_refine_ls_number_parameters 389
_refine_ls_number_reflns 9249
_refine_ls_number_restraints 0
_refine_ls_restrained_S_all 1.025
_refine_ls_R_factor_all 0.0555
_refine_ls_R_factor_gt 0.0423
_refine_ls_shift/su_max 0.001
_refine_ls_shift/su_mean 0.000
_refine_ls_structure_factor_coef Fsqd
_refine_ls_weighting_details 'calc w=1/[\s^2^(Fo^2^)+(0.0538P)^2^+0.6103P] where P=(Fo^2^+2Fc^2^)/3'
_refine_ls_weighting_scheme calc
_refine_ls_wR_factor_gt 0.1090
_refine_ls_wR_factor_ref 0.1146
_reflns_number_gt 7605
_reflns_number_total 9249
_reflns_threshold_expression >2sigma(I)
_cod_data_source_file om700416b-file002.cif
_cod_data_source_block compound3
_cod_original_sg_symbol_Hall -P1
_cod_original_sg_symbol_H-M P-1
_cod_database_code 4073520

loop_
_symmetry_equiv_pos_as_xyz
'x, y, z'
'-x, -y, -z'

loop_
_atom_site_label
_atom_site_type_symbol
_atom_site_fract_x
_atom_site_fract_y
_atom_site_fract_z
_atom_site_U_iso_or_equiv
_atom_site_adp_type
_atom_site_occupancy
_atom_site_symmetry_multiplicity
_atom_site_calc_flag
_atom_site_refinement_flags
Si1 Si 0.12664(3) 0.80925(3) 0.28892(3) 0.01609(7) Uani 1 1 d .
O1 O 0.19616(9) 0.92355(8) 0.15685(7) 0.01924(16) Uani 1 1 d .
O2 O 0.29799(9) 1.08099(8) 0.04773(7) 0.02237(17) Uani 1 1 d .
O3 O 0.22709(9) 1.04393(8) 0.41452(7) 0.02123(16) Uani 1 1 d .
O4 O 0.05532(8) 0.71236(7) 0.41523(7) 0.01774(15) Uani 1 1 d .
O5 O 0.45531(9) 0.85615(8) 0.25105(8) 0.02377(17) Uani 1 1 d .
O6 O 0.55015(9) 0.65273(8) 0.30547(8) 0.02225(17) Uani 1 1 d .
N1 N 0.22656(10) 1.06323(9) 0.22881(8) 0.01725(17) Uani 1 1 d .
N2 N 0.15705(10) 0.89409(8) 0.38105(8) 0.01592(16) Uani 1 1 d .
N3 N 0.31210(10) 0.71204(9) 0.31551(8) 0.01794(17) Uani 1 1 d .
N4 N -0.05799(10) 0.92276(9) 0.25825(8) 0.01790(17) Uani 1 1 d .
N5 N -0.28393(10) 0.99078(9) 0.29259(9) 0.02104(19) Uani 1 1 d .
C1 C 0.23823(12) 1.01488(10) 0.14854(9) 0.01818(19) Uani 1 1 d .
C2 C 0.33210(13) 1.17604(11) 0.06557(10) 0.0214(2) Uani 1 1 d .
C3 C 0.39804(15) 1.26633(13) -0.01424(11) 0.0287(3) Uani 1 1 d .
H3 H 0.4280 1.2698 -0.0907 0.034 Uiso 1 1 calc R
C4 C 0.41770(15) 1.35199(13) 0.02466(12) 0.0313(3) Uani 1 1 d .
H4 H 0.4630 1.4160 -0.0265 0.038 Uiso 1 1 calc R
C5 C 0.37239(15) 1.34614(12) 0.13709(12) 0.0283(3) Uani 1 1 d .
H5 H 0.3873 1.4066 0.1604 0.034 Uiso 1 1 calc R
C6 C 0.30559(13) 1.25365(11) 0.21640(11) 0.0222(2) Uani 1 1 d .
H6 H 0.2740 1.2501 0.2927 0.027 Uiso 1 1 calc R
C7 C 0.28804(11) 1.16748(10) 0.17771(10) 0.0188(2) Uani 1 1 d .
C8 C 0.20181(11) 0.99756(10) 0.35292(9) 0.01640(19) Uani 1 1 d .
C9 C 0.12701(11) 0.82384(10) 0.50040(9) 0.01622(19) Uani 1 1 d .
C10 C 0.14395(12) 0.84243(11) 0.59858(10) 0.0200(2) Uani 1 1 d .
H10 H 0.1828 0.9089 0.5910 0.024 Uiso 1 1 calc R
C11 C 0.10339(13) 0.76261(11) 0.70790(10) 0.0227(2) Uani 1 1 d .
H11 H 0.1140 0.7756 0.7748 0.027 Uiso 1 1 calc R
C12 C 0.04777(13) 0.66453(11) 0.72050(10) 0.0238(2) Uani 1 1 d .
H12 H 0.0203 0.6112 0.7957 0.029 Uiso 1 1 calc R
C13 C 0.03191(12) 0.64369(11) 0.62285(10) 0.0211(2) Uani 1 1 d .
H13 H -0.0050 0.5760 0.6310 0.025 Uiso 1 1 calc R
C14 C 0.07117(11) 0.72383(10) 0.51397(9) 0.01713(19) Uani 1 1 d .
C15 C 0.43539(12) 0.75219(11) 0.28800(10) 0.0195(2) Uani 1 1 d .
C16 C 0.49555(12) 0.54836(11) 0.34832(10) 0.0207(2) Uani 1 1 d .
C17 C 0.57063(14) 0.42808(12) 0.38092(11) 0.0261(2) Uani 1 1 d .
H17 H 0.6708 0.4078 0.3734 0.031 Uiso 1 1 calc R
C18 C 0.49040(15) 0.33791(12) 0.42568(12) 0.0282(3) Uani 1 1 d .
H18 H 0.5366 0.2536 0.4495 0.034 Uiso 1 1 calc R
C19 C 0.34369(14) 0.36985(12) 0.43583(12) 0.0268(2) Uani 1 1 d .
H19 H 0.2920 0.3065 0.4674 0.032 Uiso 1 1 calc R
C20 C 0.27000(13) 0.49275(11) 0.40083(11) 0.0234(2) Uani 1 1 d .
H20 H 0.1698 0.5137 0.4076 0.028 Uiso 1 1 calc R
C21 C 0.34920(12) 0.58268(10) 0.35592(10) 0.0191(2) Uani 1 1 d .
C22 C 0.09035(12) 0.73454(10) 0.19279(10) 0.0199(2) Uani 1 1 d .
C23 C 0.18825(15) 0.71460(11) 0.10485(11) 0.0248(2) Uani 1 1 d .
H23 H 0.2772 0.7355 0.0946 0.030 Uiso 1 1 calc R
C24 C 0.15842(19) 0.66481(12) 0.03195(12) 0.0334(3) Uani 1 1 d .
H24 H 0.2267 0.6519 -0.0268 0.040 Uiso 1 1 calc R
C25 C 0.02892(19) 0.63429(13) 0.04552(13) 0.0368(3) Uani 1 1 d .
H25 H 0.0070 0.6028 -0.0054 0.044 Uiso 1 1 calc R
C26 C -0.06839(17) 0.64983(13) 0.13359(14) 0.0344(3) Uani 1 1 d .
H26 H -0.1561 0.6267 0.1445 0.041 Uiso 1 1 calc R
C27 C -0.03813(14) 0.69931(12) 0.20627(12) 0.0262(2) Uani 1 1 d .
H27 H -0.1060 0.7094 0.2663 0.031 Uiso 1 1 calc R
C28 C -0.16424(11) 0.91711(10) 0.33934(10) 0.0187(2) Uani 1 1 d .
H28 H -0.1561 0.8675 0.4195 0.022 Uiso 1 1 calc R
C29 C -0.41917(13) 1.00677(13) 0.35797(13) 0.0279(3) Uani 1 1 d .
H29A H -0.4053 0.9669 0.4413 0.042 Uiso 1 1 calc R
H29B H -0.4836 0.9695 0.3389 0.042 Uiso 1 1 calc R
H29C H -0.4596 1.0947 0.3377 0.042 Uiso 1 1 calc R
C30 C -0.25463(14) 1.04705(12) 0.17520(11) 0.0274(3) Uani 1 1 d .
H30 H -0.3193 1.1042 0.1196 0.033 Uiso 1 1 calc R
C31 C -0.11496(13) 1.00486(12) 0.15440(11) 0.0251(2) Uani 1 1 d .
H31 H -0.0644 1.0279 0.0806 0.030 Uiso 1 1 calc R

loop_
_atom_site_aniso_label
_atom_site_aniso_U_11
_atom_site_aniso_U_22
_atom_site_aniso_U_33
_atom_site_aniso_U_23
_atom_site_aniso_U_13
_atom_site_aniso_U_12
Si1 0.01578(13) 0.01646(14) 0.01632(13) -0.00708(11) -0.00292(10) -0.00152(10)
O1 0.0211(4) 0.0209(4) 0.0167(3) -0.0081(3) -0.0017(3) -0.0045(3)
O2 0.0265(4) 0.0241(4) 0.0160(4) -0.0065(3) 0.0011(3) -0.0081(3)
O3 0.0250(4) 0.0233(4) 0.0188(4) -0.0100(3) -0.0005(3) -0.0083(3)
O4 0.0180(3) 0.0178(4) 0.0178(4) -0.0066(3) -0.0037(3) -0.0034(3)
O5 0.0196(4) 0.0247(4) 0.0277(4) -0.0108(3) -0.0006(3) -0.0053(3)
O6 0.0158(4) 0.0251(4) 0.0243(4) -0.0108(3) -0.0021(3) 0.0008(3)
N1 0.0187(4) 0.0171(4) 0.0153(4) -0.0057(3) -0.0006(3) -0.0040(3)
N2 0.0166(4) 0.0161(4) 0.0144(4) -0.0056(3) -0.0009(3) -0.0029(3)
N3 0.0162(4) 0.0183(4) 0.0204(4) -0.0093(3) -0.0032(3) -0.0011(3)
N4 0.0176(4) 0.0173(4) 0.0183(4) -0.0068(3) -0.0035(3) -0.0016(3)
N5 0.0163(4) 0.0210(4) 0.0262(5) -0.0100(4) -0.0056(3) -0.0004(3)
C1 0.0177(5) 0.0201(5) 0.0158(4) -0.0066(4) -0.0016(4) -0.0028(4)
C2 0.0213(5) 0.0220(5) 0.0195(5) -0.0061(4) -0.0013(4) -0.0053(4)
C3 0.0308(6) 0.0306(6) 0.0208(5) -0.0044(5) 0.0032(5) -0.0124(5)
C4 0.0341(7) 0.0279(6) 0.0279(6) -0.0031(5) 0.0021(5) -0.0152(5)
C5 0.0316(6) 0.0217(6) 0.0308(6) -0.0070(5) -0.0003(5) -0.0106(5)
C6 0.0235(5) 0.0185(5) 0.0233(5) -0.0067(4) -0.0008(4) -0.0050(4)
C7 0.0168(5) 0.0174(5) 0.0188(5) -0.0038(4) -0.0013(4) -0.0032(4)
C8 0.0147(4) 0.0172(5) 0.0154(4) -0.0056(4) -0.0009(3) -0.0016(3)
C9 0.0154(4) 0.0155(4) 0.0153(4) -0.0045(4) -0.0018(3) -0.0012(3)
C10 0.0236(5) 0.0183(5) 0.0182(5) -0.0079(4) -0.0024(4) -0.0028(4)
C11 0.0275(6) 0.0234(5) 0.0157(5) -0.0081(4) -0.0018(4) -0.0021(4)
C12 0.0263(6) 0.0227(5) 0.0171(5) -0.0035(4) -0.0002(4) -0.0045(4)
C13 0.0210(5) 0.0189(5) 0.0208(5) -0.0042(4) -0.0016(4) -0.0054(4)
C14 0.0150(4) 0.0176(5) 0.0171(5) -0.0063(4) -0.0025(3) -0.0005(4)
C15 0.0168(5) 0.0238(5) 0.0186(5) -0.0106(4) -0.0022(4) -0.0009(4)
C16 0.0199(5) 0.0230(5) 0.0193(5) -0.0105(4) -0.0045(4) 0.0010(4)
C17 0.0226(5) 0.0269(6) 0.0268(6) -0.0133(5) -0.0063(4) 0.0056(4)
C18 0.0315(6) 0.0217(6) 0.0287(6) -0.0115(5) -0.0095(5) 0.0063(5)
C19 0.0307(6) 0.0195(5) 0.0303(6) -0.0100(5) -0.0088(5) -0.0010(5)
C20 0.0230(5) 0.0199(5) 0.0286(6) -0.0105(4) -0.0077(4) -0.0011(4)
C21 0.0200(5) 0.0192(5) 0.0186(5) -0.0095(4) -0.0054(4) 0.0011(4)
C22 0.0230(5) 0.0169(5) 0.0199(5) -0.0072(4) -0.0085(4) 0.0001(4)
C23 0.0334(6) 0.0203(5) 0.0206(5) -0.0088(4) -0.0058(4) -0.0020(5)
C24 0.0593(9) 0.0222(6) 0.0197(5) -0.0093(5) -0.0086(6) -0.0044(6)
C25 0.0672(10) 0.0226(6) 0.0271(6) -0.0083(5) -0.0208(7) -0.0114(6)
C26 0.0443(8) 0.0238(6) 0.0389(7) -0.0084(5) -0.0225(6) -0.0075(6)
C27 0.0273(6) 0.0216(5) 0.0318(6) -0.0103(5) -0.0119(5) -0.0027(4)
C28 0.0163(5) 0.0189(5) 0.0210(5) -0.0081(4) -0.0039(4) -0.0015(4)
C29 0.0163(5) 0.0337(7) 0.0356(7) -0.0170(5) -0.0037(5) -0.0012(5)
C30 0.0252(6) 0.0271(6) 0.0251(6) -0.0074(5) -0.0102(5) 0.0034(5)
C31 0.0253(6) 0.0253(6) 0.0189(5) -0.0053(4) -0.0063(4) 0.0017(4)

loop_
_atom_type_symbol
_atom_type_description
_atom_type_scat_dispersion_real
_atom_type_scat_dispersion_imag
_atom_type_scat_source
C C 0.0033 0.0016 'International Tables Vol C Tables 4.2.6.8 and 6.1.1.4'
H H 0.0000 0.0000 'International Tables Vol C Tables 4.2.6.8 and 6.1.1.4'
N N 0.0061 0.0033 'International Tables Vol C Tables 4.2.6.8 and 6.1.1.4'
O O 0.0106 0.0060 'International Tables Vol C Tables 4.2.6.8 and 6.1.1.4'
Si Si 0.0817 0.0704 'International Tables Vol C Tables 4.2.6.8 and 6.1.1.4'

loop_
_geom_angle_atom_site_label_1
_geom_angle_atom_site_label_2
_geom_angle_atom_site_label_3
_geom_angle
O4 Si1 O1 175.46(4)
O4 Si1 N3 93.16(4)
O1 Si1 N3 89.67(4)
O4 Si1 C22 95.15(5)
O1 Si1 C22 88.20(5)
N3 Si1 C22 93.70(5)
O4 Si1 N2 86.57(4)
O1 Si1 N2 89.93(4)
N3 Si1 N2 88.99(4)
C22 Si1 N2 176.72(5)
O4 Si1 N4 90.33(4)
O1 Si1 N4 86.61(4)
N3 Si1 N4 174.82(4)
C22 Si1 N4 89.79(5)
N2 Si1 N4 87.40(4)
C1 O1 Si1 127.87(7)
C1 O2 C2 106.06(9)
C14 O4 Si1 116.29(7)
C16 O6 C15 106.62(9)
C1 N1 C7 107.36(9)
C1 N1 C8 124.64(10)
C7 N1 C8 124.88(9)
C8 N2 C9 118.68(9)
C8 N2 Si1 132.66(8)
C9 N2 Si1 108.63(7)
C15 N3 C21 106.76(9)
C15 N3 Si1 127.40(8)
C21 N3 Si1 125.48(8)
C28 N4 C31 105.88(10)
C28 N4 Si1 122.63(8)
C31 N4 Si1 130.56(8)
C28 N5 C30 107.87(10)
C28 N5 C29 124.58(11)
C30 N5 C29 127.55(10)
O1 C1 O2 119.59(10)
O1 C1 N1 128.48(10)
O2 C1 N1 111.86(10)
C3 C2 C7 123.90(12)
C3 C2 O2 126.77(11)
C7 C2 O2 109.32(10)
C2 C3 C4 115.53(12)
C2 C3 H3 122.2
C4 C3 H3 122.2
C3 C4 C5 121.59(12)
C3 C4 H4 119.2
C5 C4 H4 119.2
C4 C5 C6 121.78(13)
C4 C5 H5 119.1
C6 C5 H5 119.1
C7 C6 C5 116.40(12)
C7 C6 H6 121.8
C5 C6 H6 121.8
C2 C7 C6 120.79(11)
C2 C7 N1 105.35(10)
C6 C7 N1 133.84(11)
O3 C8 N2 130.42(10)
O3 C8 N1 115.47(10)
N2 C8 N1 114.10(9)
C10 C9 C14 119.23(10)
C10 C9 N2 129.50(10)
C14 C9 N2 111.27(9)
C11 C10 C9 119.42(11)
C11 C10 H10 120.3
C9 C10 H10 120.3
C12 C11 C10 120.99(11)
C12 C11 H11 119.5
C10 C11 H11 119.5
C11 C12 C13 120.25(11)
C11 C12 H12 119.9
C13 C12 H12 119.9
C14 C13 C12 118.72(11)
C14 C13 H13 120.6
C12 C13 H13 120.6
O4 C14 C13 122.42(10)
O4 C14 C9 116.19(10)
C13 C14 C9 121.38(10)
O5 C15 N3 130.14(11)
O5 C15 O6 119.74(10)
N3 C15 O6 110.10(10)
O6 C16 C17 126.96(11)
O6 C16 C21 108.88(10)
C17 C16 C21 124.15(12)
C16 C17 C18 115.99(12)
C16 C17 H17 122.0
C18 C17 H17 122.0
C19 C18 C17 120.95(12)
C19 C18 H18 119.5
C17 C18 H18 119.5
C18 C19 C20 121.92(13)
C18 C19 H19 119.0
C20 C19 H19 119.0
C21 C20 C19 117.35(11)
C21 C20 H20 121.3
C19 C20 H20 121.3
C20 C21 C16 119.62(11)
C20 C21 N3 132.76(11)
C16 C21 N3 107.59(10)
C23 C22 C27 116.92(11)
C23 C22 Si1 122.18(9)
C27 C22 Si1 120.89(9)
C24 C23 C22 121.75(13)
C24 C23 H23 119.1
C22 C23 H23 119.1
C25 C24 C23 119.81(14)
C25 C24 H24 120.1
C23 C24 H24 120.1
C26 C25 C24 119.73(12)
C26 C25 H25 120.1
C24 C25 H25 120.1
C25 C26 C27 120.25(14)
C25 C26 H26 119.9
C27 C26 H26 119.9
C26 C27 C22 121.48(13)
C26 C27 H27 119.3
C22 C27 H27 119.3
N4 C28 N5 110.83(10)
N4 C28 H28 124.6
N5 C28 H28 124.6
N5 C29 H29A 109.5
N5 C29 H29B 109.5
H29A C29 H29B 109.5
N5 C29 H29C 109.5
H29A C29 H29C 109.5
H29B C29 H29C 109.5
C31 C30 N5 106.43(10)
C31 C30 H30 126.8
N5 C30 H30 126.8
C30 C31 N4 108.99(11)
C30 C31 H31 125.5
N4 C31 H31 125.5

loop_
_geom_bond_atom_site_label_1
_geom_bond_atom_site_label_2
_geom_bond_distance
Si1 O4 1.7209(9)
Si1 O1 1.8494(9)
Si1 N3 1.8964(10)
Si1 C22 1.9144(12)
Si1 N2 1.9469(10)
Si1 N4 1.9615(10)
O1 C1 1.2483(14)
O2 C1 1.3346(13)
O2 C2 1.3982(15)
O3 C8 1.2209(14)
O4 C14 1.3513(13)
O5 C15 1.2175(15)
O6 C16 1.3798(15)
O6 C15 1.3937(14)
N1 C1 1.3452(14)
N1 C7 1.4160(14)
N1 C8 1.4539(14)
N2 C8 1.3374(14)
N2 C9 1.4242(13)
N3 C15 1.3666(15)
N3 C21 1.4095(15)
N4 C28 1.3316(14)
N4 C31 1.3857(15)
N5 C28 1.3374(14)
N5 C30 1.3742(17)
N5 C29 1.4571(16)
C2 C3 1.3794(17)
C2 C7 1.3819(16)
C3 C4 1.390(2)
C3 H3 0.9500
C4 C5 1.396(2)
C4 H4 0.9500
C5 C6 1.3990(17)
C5 H5 0.9500
C6 C7 1.3864(17)
C6 H6 0.9500
C9 C10 1.3942(15)
C9 C14 1.4045(15)
C10 C11 1.3927(16)
C10 H10 0.9500
C11 C12 1.3851(18)
C11 H11 0.9500
C12 C13 1.3998(17)
C12 H12 0.9500
C13 C14 1.3867(15)
C13 H13 0.9500
C16 C17 1.3813(17)
C16 C21 1.3897(16)
C17 C18 1.398(2)
C17 H17 0.9500
C18 C19 1.3923(19)
C18 H18 0.9500
C19 C20 1.4016(17)
C19 H19 0.9500
C20 C21 1.3885(17)
C20 H20 0.9500
C22 C23 1.4023(17)
C22 C27 1.4033(17)
C23 C24 1.3967(18)
C23 H23 0.9500
C24 C25 1.385(2)
C24 H24 0.9500
C25 C26 1.384(2)
C25 H25 0.9500
C26 C27 1.3934(18)
C26 H26 0.9500
C27 H27 0.9500
C28 H28 0.9500
C29 H29A 0.9800
C29 H29B 0.9800
C29 H29C 0.9800
C30 C31 1.3578(18)
C30 H30 0.9500
C31 H31 0.9500

loop_
_geom_torsion_atom_site_label_1
_geom_torsion_atom_site_label_2
_geom_torsion_atom_site_label_3
_geom_torsion_atom_site_label_4
_geom_torsion
N3 Si1 O1 C1 -90.23(10)
C22 Si1 O1 C1 176.06(10)
N2 Si1 O1 C1 -1.24(10)
N4 Si1 O1 C1 86.16(10)
N3 Si1 O4 C14 79.34(8)
C22 Si1 O4 C14 173.34(8)
N2 Si1 O4 C14 -9.46(8)
N4 Si1 O4 C14 -96.84(8)
O4 Si1 N2 C8 -173.34(10)
O1 Si1 N2 C8 3.76(10)
N3 Si1 N2 C8 93.43(10)
N4 Si1 N2 C8 -82.85(10)
O4 Si1 N2 C9 8.71(7)
O1 Si1 N2 C9 -174.19(7)
N3 Si1 N2 C9 -84.51(7)
N4 Si1 N2 C9 99.20(7)
O4 Si1 N3 C15 -144.75(10)
O1 Si1 N3 C15 31.69(10)
C22 Si1 N3 C15 119.87(10)
N2 Si1 N3 C15 -58.24(10)
O4 Si1 N3 C21 43.02(9)
O1 Si1 N3 C21 -140.53(9)
C22 Si1 N3 C21 -52.35(10)
N2 Si1 N3 C21 129.53(9)
O4 Si1 N4 C28 15.47(9)
O1 Si1 N4 C28 -161.17(9)
C22 Si1 N4 C28 110.62(10)
N2 Si1 N4 C28 -71.08(9)
O4 Si1 N4 C31 -151.92(11)
O1 Si1 N4 C31 31.45(11)
C22 Si1 N4 C31 -56.77(11)
N2 Si1 N4 C31 121.53(11)
Si1 O1 C1 O2 173.48(8)
Si1 O1 C1 N1 -9.90(17)
C2 O2 C1 O1 179.49(10)
C2 O2 C1 N1 2.34(12)
C7 N1 C1 O1 -178.92(11)
C8 N1 C1 O1 20.33(18)
C7 N1 C1 O2 -2.09(12)
C8 N1 C1 O2 -162.84(10)
C1 O2 C2 C3 178.86(12)
C1 O2 C2 C7 -1.69(13)
C7 C2 C3 C4 -0.5(2)
O2 C2 C3 C4 178.85(12)
C2 C3 C4 C5 -0.3(2)
C3 C4 C5 C6 0.3(2)
C4 C5 C6 C7 0.60(19)
C3 C2 C7 C6 1.48(19)
O2 C2 C7 C6 -178.00(10)
C3 C2 C7 N1 179.94(12)
O2 C2 C7 N1 0.46(12)
C5 C6 C7 C2 -1.43(17)
C5 C6 C7 N1 -179.38(12)
C1 N1 C7 C2 0.93(12)
C8 N1 C7 C2 161.62(10)
C1 N1 C7 C6 179.10(12)
C8 N1 C7 C6 -20.21(19)
C9 N2 C8 O3 2.54(17)
Si1 N2 C8 O3 -175.24(9)
C9 N2 C8 N1 -178.82(9)
Si1 N2 C8 N1 3.40(14)
C1 N1 C8 O3 163.32(10)
C7 N1 C8 O3 5.87(15)
C1 N1 C8 N2 -15.53(15)
C7 N1 C8 N2 -172.97(10)
C8 N2 C9 C10 -3.78(17)
Si1 N2 C9 C10 174.50(10)
C8 N2 C9 C14 175.44(9)
Si1 N2 C9 C14 -6.28(10)
C14 C9 C10 C11 -0.90(16)
N2 C9 C10 C11 178.27(11)
C9 C10 C11 C12 0.60(18)
C10 C11 C12 C13 0.27(18)
C11 C12 C13 C14 -0.82(18)
Si1 O4 C14 C13 -173.27(9)
Si1 O4 C14 C9 8.17(12)
C12 C13 C14 O4 -177.97(10)
C12 C13 C14 C9 0.52(17)
C10 C9 C14 O4 178.92(9)
N2 C9 C14 O4 -0.39(13)
C10 C9 C14 C13 0.34(16)
N2 C9 C14 C13 -178.97(10)
C21 N3 C15 O5 -179.19(12)
Si1 N3 C15 O5 7.42(18)
C21 N3 C15 O6 2.23(12)
Si1 N3 C15 O6 -171.17(7)
C16 O6 C15 O5 179.39(10)
C16 O6 C15 N3 -1.86(12)
C15 O6 C16 C17 -178.33(11)
C15 O6 C16 C21 0.73(12)
O6 C16 C17 C18 177.86(11)
C21 C16 C17 C18 -1.06(18)
C16 C17 C18 C19 0.03(19)
C17 C18 C19 C20 0.7(2)
C18 C19 C20 C21 -0.46(19)
C19 C20 C21 C16 -0.52(17)
C19 C20 C21 N3 -178.39(12)
O6 C16 C21 C20 -177.75(10)
C17 C16 C21 C20 1.34(18)
O6 C16 C21 N3 0.61(12)
C17 C16 C21 N3 179.70(11)
C15 N3 C21 C20 176.33(13)
Si1 N3 C21 C20 -10.12(18)
C15 N3 C21 C16 -1.73(12)
Si1 N3 C21 C16 171.83(8)
O4 Si1 C22 C23 -139.19(10)
O1 Si1 C22 C23 43.88(10)
N3 Si1 C22 C23 -45.68(10)
N4 Si1 C22 C23 130.49(10)
O4 Si1 C22 C27 42.09(10)
O1 Si1 C22 C27 -134.84(10)
N3 Si1 C22 C27 135.60(10)
N4 Si1 C22 C27 -48.23(10)
C27 C22 C23 C24 1.54(18)
Si1 C22 C23 C24 -177.23(10)
C22 C23 C24 C25 0.3(2)
C23 C24 C25 C26 -2.0(2)
C24 C25 C26 C27 1.9(2)
C25 C26 C27 C22 0.0(2)
C23 C22 C27 C26 -1.65(18)
Si1 C22 C27 C26 177.14(10)
C31 N4 C28 N5 -0.13(13)
Si1 N4 C28 N5 -170.20(8)
C30 N5 C28 N4 0.19(14)
C29 N5 C28 N4 -179.30(11)
C28 N5 C30 C31 -0.17(15)
C29 N5 C30 C31 179.30(12)
N5 C30 C31 N4 0.09(15)
C28 N4 C31 C30 0.02(14)
Si1 N4 C31 C30 168.99(9)
